data_4122765
loop_
_publ_author_name
'Bassanetti, Irene'
'Comotti, Angiolina'
'Sozzani, Piero'
'Bracco, Silvia'
'Calestani, Gianluca'
'Mezzadri, Francesco'
'Marchi\`o, Luciano'

_publ_section_title
;
 Porous molecular crystals by macrocyclic coordination supramolecules.
;
_journal_issue 42
_journal_name_full 'Journal of the American Chemical Society'
_journal_page_first 14883
_journal_page_last 14895
_journal_paper_doi 10.1021/ja507555j
_journal_volume 136
_journal_year 2014
_chemical_formula_moiety 'C24 H23 Ag F4 N4 O3 S2, C H2 Cl2'
_chemical_formula_sum 'C25 H25 Ag Cl2 F4 N4 O3 S2'
_chemical_formula_weight 748.38
_chemical_name_systematic
;
 ?
;
_space_group_IT_number 61
_symmetry_cell_setting orthorhombic
_symmetry_space_group_name_Hall '-P 2ac 2ab'
_symmetry_space_group_name_H-M 'P b c a'
_atom_sites_solution_hydrogens geom
_atom_sites_solution_primary direct
_atom_sites_solution_secondary difmap
_audit_creation_method SHELXL-97
_cell_angle_alpha 90.00
_cell_angle_beta 90.00
_cell_angle_gamma 90.00
_cell_formula_units_Z 8
_cell_length_a 11.708(1)
_cell_length_b 15.342(1)
_cell_length_c 34.461(2)
_cell_measurement_reflns_used 39434
_cell_measurement_temperature 293(2)
_cell_measurement_theta_max 25.25
_cell_measurement_theta_min 2.10
_cell_volume 6190.0(8)
_computing_cell_refinement Saint
_computing_data_collection Smart
_computing_data_reduction Saint
_computing_structure_refinement 'SHELXL-97 (Sheldrick, 1997)'
_computing_structure_solution Sir2004
_diffrn_ambient_temperature 293(2)
_diffrn_measured_fraction_theta_full 0.996
_diffrn_measured_fraction_theta_max 0.996
_diffrn_measurement_device_type 'Bruker Smart ApexII CCD'
_diffrn_measurement_method 'theta & omega scan'
_diffrn_radiation_monochromator graphite
_diffrn_radiation_source 'fine-focus sealed tube'
_diffrn_radiation_type MoK\a
_diffrn_radiation_wavelength 0.71073
_diffrn_reflns_av_R_equivalents 0.0505
_diffrn_reflns_av_sigmaI/netI 0.0228
_diffrn_reflns_limit_h_max 14
_diffrn_reflns_limit_h_min -14
_diffrn_reflns_limit_k_max 18
_diffrn_reflns_limit_k_min -18
_diffrn_reflns_limit_l_max 42
_diffrn_reflns_limit_l_min -42
_diffrn_reflns_number 67712
_diffrn_reflns_theta_full 25.73
_diffrn_reflns_theta_max 25.73
_diffrn_reflns_theta_min 2.10
_diffrn_standards_decay_% none
_exptl_absorpt_coefficient_mu 1.016
_exptl_absorpt_correction_T_max 1.000
_exptl_absorpt_correction_T_min 0.747
_exptl_absorpt_correction_type multi-scan
_exptl_absorpt_process_details SADABS
_exptl_crystal_colour colorless
_exptl_crystal_density_diffrn 1.606
_exptl_crystal_density_method 'not measured'
_exptl_crystal_description prism
_exptl_crystal_F_000 3008
_exptl_crystal_size_max 0.42
_exptl_crystal_size_mid 0.14
_exptl_crystal_size_min 0.14
_refine_diff_density_max 0.521
_refine_diff_density_min -0.560
_refine_diff_density_rms 0.069
_refine_ls_extinction_method none
_refine_ls_goodness_of_fit_ref 1.032
_refine_ls_hydrogen_treatment constr
_refine_ls_matrix_type full
_refine_ls_number_parameters 440
_refine_ls_number_reflns 5893
_refine_ls_number_restraints 102
_refine_ls_restrained_S_all 1.025
_refine_ls_R_factor_all 0.0616
_refine_ls_R_factor_gt 0.0462
_refine_ls_shift/su_max 0.003
_refine_ls_shift/su_mean 0.000
_refine_ls_structure_factor_coef Fsqd
_refine_ls_weighting_details 'calc w=1/[\s^2^(Fo^2^)+(0.0744P)^2^+7.0765P] where P=(Fo^2^+2Fc^2^)/3'
_refine_ls_weighting_scheme calc
_refine_ls_wR_factor_gt 0.1288
_refine_ls_wR_factor_ref 0.1410
_reflns_number_gt 4504
_reflns_number_total 5893
_reflns_threshold_expression >2sigma(I)
_cod_data_source_file ja507555j_si_002.cif
_cod_data_source_block ib216dh(shelx)
_cod_depositor_comments
;
The following automatic conversions were performed:

'_symmetry_cell_setting' value 'Orthorhombic' changed to
'orthorhombic' according to
/home/saulius/struct/COD-crude-data--automatic-downloads/rss-feeds/ACS/lib/dictionaries/cif_core.dic
dictionary named 'cif_core.dic' version 2.4.2 from 2011-04-26.

Automatic conversion script
Id: cif_fix_values 2827 2014-09-09 07:05:25Z andrius 

 Adding full bibliography for 4122761--4122771.cif.
;
_cod_original_sg_symbol_Hall -P2ac2ab
_cod_original_sg_symbol_H-M Pbca
_cod_database_code 4122765

loop_
_symmetry_equiv_pos_as_xyz
'x, y, z'
'-x+1/2, -y, z+1/2'
'x+1/2, -y+1/2, -z'
'-x, y+1/2, -z+1/2'
'-x, -y, -z'
'x-1/2, y, -z-1/2'
'-x-1/2, y-1/2, z'
'x, -y-1/2, z-1/2'

loop_
_atom_site_label
_atom_site_type_symbol
_atom_site_fract_x
_atom_site_fract_y
_atom_site_fract_z
_atom_site_U_iso_or_equiv
_atom_site_adp_type
_atom_site_occupancy
_atom_site_symmetry_multiplicity
_atom_site_calc_flag
_atom_site_refinement_flags
_atom_site_disorder_assembly
_atom_site_disorder_group
Ag Ag 0.81812(3) 0.20797(2) 0.645440(11) 0.06002(15) Uani 1 1 d . . .
S14 S 0.53259(10) 0.21327(8) 0.67647(4) 0.0716(3) Uani 1 1 d . . .
S13 S 0.73693(9) -0.13798(6) 0.62751(3) 0.0521(3) Uani 1 1 d D . .
N12 N 1.0178(3) 0.06194(19) 0.64619(9) 0.0470(7) Uani 1 1 d . . .
N22 N 0.9971(3) 0.14994(18) 0.65020(9) 0.0483(7) Uani 1 1 d . . .
N11 N 0.8686(3) 0.02905(19) 0.60160(9) 0.0475(7) Uani 1 1 d . . .
F34 F 0.5251(5) 0.3280(3) 0.73137(14) 0.1581(19) Uani 1 1 d . . .
C43 C 0.7824(5) 0.0252(3) 0.73614(14) 0.0788(14) Uani 1 1 d . . .
H43 H 0.7920 0.0583 0.7585 0.095 Uiso 1 1 calc R . .
F24 F 0.3675(4) 0.2680(3) 0.72024(15) 0.1509(18) Uani 1 1 d . . .
C63 C 0.8424(3) -0.0093(2) 0.67100(11) 0.0440(8) Uani 1 1 d . . .
C21 C 0.8128(5) 0.0432(4) 0.54209(15) 0.0827(15) Uani 1 1 d . . .
H21 H 0.8040 0.0364 0.5154 0.099 Uiso 1 1 calc R . .
C53 C 0.8570(4) 0.0364(3) 0.70529(12) 0.0579(10) Uani 1 1 d . . .
H53 H 0.9177 0.0751 0.7077 0.069 Uiso 1 1 calc R . .
N21 N 0.7871(3) 0.0923(2) 0.60219(9) 0.0522(8) Uani 1 1 d . . .
C31 C 0.8870(4) -0.0022(3) 0.56536(13) 0.0683(12) Uani 1 1 d . . .
O24 O 0.5179(5) 0.2858(3) 0.65159(13) 0.1178(17) Uani 1 1 d . . .
O14 O 0.6483(3) 0.1926(3) 0.68377(16) 0.1217(17) Uani 1 1 d . . .
F14 F 0.4981(6) 0.2009(3) 0.75097(14) 0.1611(19) Uani 1 1 d . . .
C23 C 0.6835(4) -0.0832(3) 0.70086(13) 0.0708(13) Uani 1 1 d . . .
H23 H 0.6268 -0.1256 0.6997 0.085 Uiso 1 1 calc R A .
C73 C 0.7542(3) -0.0710(2) 0.66937(11) 0.0492(8) Uani 1 1 d . . .
C14 C 0.4799(6) 0.2534(4) 0.72217(18) 0.0958(17) Uani 1 1 d . . .
C42 C 1.1097(4) 0.2809(3) 0.66458(17) 0.0722(13) Uani 1 1 d . . .
H42A H 1.0950 0.3104 0.6405 0.108 Uiso 1 1 calc R . .
H42B H 1.1856 0.2942 0.6732 0.108 Uiso 1 1 calc R . .
H42C H 1.0556 0.2998 0.6837 0.108 Uiso 1 1 calc R . .
C11 C 0.7530(4) 0.1014(3) 0.56555(13) 0.0661(11) Uani 1 1 d . . .
C51 C 0.9702(5) -0.0726(4) 0.55679(16) 0.0977(18) Uani 1 1 d . . .
H51A H 1.0421 -0.0591 0.5688 0.147 Uiso 1 1 calc R . .
H51B H 0.9804 -0.0773 0.5292 0.147 Uiso 1 1 calc R . .
H51C H 0.9420 -0.1268 0.5668 0.147 Uiso 1 1 calc R . .
C22 C 1.1813(3) 0.1207(3) 0.66103(14) 0.0576(10) Uani 1 1 d . . .
H22 H 1.2580 0.1288 0.6670 0.069 Uiso 1 1 calc R . .
C13 C 0.9242(3) 0.0025(2) 0.63716(11) 0.0442(8) Uani 1 1 d . . .
H13 H 0.9586 -0.0546 0.6321 0.053 Uiso 1 1 calc R . .
C33 C 0.6951(5) -0.0336(4) 0.73410(14) 0.0847(16) Uani 1 1 d . . .
H33 H 0.6445 -0.0402 0.7547 0.102 Uiso 1 1 calc R . .
O34 O 0.4640(4) 0.1384(3) 0.67173(19) 0.143(2) Uani 1 1 d . . .
C41 C 0.6607(5) 0.1658(4) 0.55611(17) 0.0927(17) Uani 1 1 d . . .
H41A H 0.6115 0.1728 0.5782 0.139 Uiso 1 1 calc R . .
H41B H 0.6169 0.1450 0.5345 0.139 Uiso 1 1 calc R . .
H41C H 0.6945 0.2209 0.5497 0.139 Uiso 1 1 calc R . .
C12 C 1.0985(3) 0.1842(2) 0.65871(13) 0.0520(9) Uani 1 1 d . . .
Cl1 Cl 1.1227(4) 0.1591(2) 0.54874(11) 0.2044(13) Uani 1 1 d . . .
C52 C 1.1773(4) -0.0469(3) 0.65046(16) 0.0726(14) Uani 1 1 d . . .
H52A H 1.1325 -0.0855 0.6662 0.109 Uiso 1 1 calc R . .
H52B H 1.2546 -0.0464 0.6597 0.109 Uiso 1 1 calc R . .
H52C H 1.1758 -0.0664 0.6240 0.109 Uiso 1 1 calc R . .
C34 C 1.1287(3) 0.0433(2) 0.65279(12) 0.0523(9) Uani 1 1 d . . .
Cl2 Cl 1.3330(4) 0.2500(3) 0.53395(14) 0.251(2) Uani 1 1 d . . .
C1S C 1.2537(15) 0.2091(8) 0.5666(3) 0.218(6) Uani 1 1 d . . .
H1S1 H 1.2336 0.2546 0.5849 0.261 Uiso 1 1 calc R . .
H1S2 H 1.2971 0.1654 0.5805 0.261 Uiso 1 1 calc R . .
F1 F 0.310(3) -0.027(3) 0.5570(11) 0.117(9) Uani 0.30 1 d PDU A 1
C133 C 0.5675(17) -0.0178(13) 0.6166(6) 0.049(3) Uani 0.40 1 d PG A 1
H133 H 0.5980 0.0138 0.6371 0.059 Uiso 0.40 1 calc PR A 1
C123 C 0.4603(17) 0.0032(13) 0.6020(8) 0.072(7) Uani 0.40 1 d PGDU A 1
H123 H 0.4190 0.0489 0.6128 0.086 Uiso 0.40 1 calc PR A 1
C113 C 0.4148(14) -0.0441(17) 0.5713(7) 0.079(6) Uani 0.40 1 d PGDU A 1
C103 C 0.4765(18) -0.1124(18) 0.5551(6) 0.099(8) Uani 0.40 1 d PGDU A 1
H103 H 0.4460 -0.1441 0.5345 0.119 Uiso 0.40 1 calc PR A 1
C93 C 0.5837(16) -0.1335(14) 0.5696(6) 0.089(8) Uani 0.40 1 d PGU A 1
H93 H 0.6250 -0.1792 0.5588 0.106 Uiso 0.40 1 calc PR A 1
C83 C 0.6292(10) -0.0862(13) 0.6004(5) 0.043(2) Uani 0.40 1 d PGD A 1
F3 F 0.362(3) 0.001(3) 0.5312(9) 0.158(14) Uani 0.30 1 d PDU A 2
C85 C 0.6097(12) -0.0952(14) 0.6062(6) 0.043(2) Uani 0.30 1 d PGD A 2
C95 C 0.6051(14) -0.1261(13) 0.5683(7) 0.107(10) Uani 0.30 1 d PGU A 2
H95 H 0.6560 -0.1689 0.5602 0.128 Uiso 0.30 1 calc PR A 2
C105 C 0.5245(16) -0.0930(15) 0.5426(5) 0.106(8) Uani 0.30 1 d PGDU A 2
H105 H 0.5214 -0.1137 0.5173 0.128 Uiso 0.30 1 calc PR A 2
C115 C 0.4484(16) -0.0291(16) 0.5548(6) 0.085(8) Uani 0.30 1 d PGDU A 2
C125 C 0.4530(19) 0.0018(16) 0.5927(7) 0.072(8) Uani 0.30 1 d PGDU A 2
H125 H 0.4021 0.0446 0.6009 0.087 Uiso 0.30 1 calc PR A 2
C135 C 0.5336(18) -0.0313(16) 0.6184(5) 0.049(3) Uani 0.30 1 d PG A 2
H135 H 0.5367 -0.0106 0.6438 0.059 Uiso 0.30 1 calc PR A 2
F2 F 0.322(3) -0.011(2) 0.5458(8) 0.129(12) Uani 0.40 1 d PDU A 3
C86 C 0.6022(14) -0.1026(18) 0.6063(8) 0.043(2) Uani 0.30 1 d PGD A 3
C136 C 0.5490(17) -0.0262(18) 0.6183(8) 0.049(3) Uani 0.30 1 d PG A 3
H136 H 0.5752 0.0031 0.6402 0.059 Uiso 0.30 1 calc PR A 3
C126 C 0.456(2) 0.0063(16) 0.5976(9) 0.081(11) Uani 0.30 1 d PGDU A 3
H126 H 0.4208 0.0574 0.6056 0.097 Uiso 0.30 1 calc PR A 3
C116 C 0.417(2) -0.037(2) 0.5649(9) 0.089(11) Uani 0.30 1 d PGDU A 3
C106 C 0.471(2) -0.114(2) 0.5529(8) 0.093(10) Uani 0.30 1 d PGDU A 3
H106 H 0.4443 -0.1431 0.5310 0.111 Uiso 0.30 1 calc PR A 3
C96 C 0.563(2) -0.1464(17) 0.5736(9) 0.072(7) Uani 0.30 1 d PGU A 3
H96 H 0.5987 -0.1975 0.5656 0.086 Uiso 0.30 1 calc PR A 3

loop_
_atom_site_aniso_label
_atom_site_aniso_U_11
_atom_site_aniso_U_22
_atom_site_aniso_U_33
_atom_site_aniso_U_23
_atom_site_aniso_U_13
_atom_site_aniso_U_12
Ag 0.0522(2) 0.0424(2) 0.0854(3) -0.00838(15) -0.00235(15) 0.00946(12)
S14 0.0568(6) 0.0631(7) 0.0950(9) -0.0113(6) 0.0121(6) 0.0022(5)
S13 0.0548(5) 0.0377(5) 0.0639(6) -0.0053(4) -0.0051(5) -0.0094(4)
N12 0.0401(15) 0.0319(14) 0.069(2) -0.0021(13) -0.0009(14) -0.0020(12)
N22 0.0428(16) 0.0304(15) 0.072(2) -0.0015(13) -0.0012(14) -0.0005(12)
N11 0.0567(18) 0.0380(16) 0.0480(17) -0.0018(13) 0.0032(14) -0.0075(14)
F34 0.218(5) 0.115(3) 0.141(4) -0.041(3) 0.037(4) -0.049(4)
C43 0.109(4) 0.073(3) 0.054(3) -0.009(2) 0.008(3) -0.025(3)
F24 0.112(3) 0.163(4) 0.178(5) -0.041(3) 0.053(3) 0.018(3)
C63 0.0506(19) 0.0317(17) 0.050(2) 0.0009(15) -0.0025(16) -0.0017(14)
C21 0.101(4) 0.095(4) 0.052(3) 0.002(3) -0.004(3) -0.018(3)
C53 0.071(3) 0.046(2) 0.057(2) -0.0010(18) -0.001(2) -0.0167(19)
N21 0.0578(18) 0.0407(17) 0.0582(19) 0.0024(14) -0.0074(15) -0.0030(14)
C31 0.083(3) 0.068(3) 0.054(2) -0.014(2) 0.010(2) -0.012(2)
O24 0.120(4) 0.137(4) 0.096(3) 0.027(3) 0.013(3) 0.043(3)
O14 0.057(2) 0.136(4) 0.172(5) 0.055(3) 0.032(3) 0.013(2)
F14 0.216(5) 0.164(4) 0.103(3) 0.038(3) 0.021(3) -0.050(4)
C23 0.075(3) 0.073(3) 0.064(3) 0.005(2) 0.007(2) -0.030(2)
C73 0.054(2) 0.0400(18) 0.054(2) 0.0007(16) -0.0049(18) -0.0070(16)
C14 0.113(5) 0.081(4) 0.094(4) 0.014(3) 0.014(4) -0.021(4)
C42 0.066(3) 0.043(2) 0.107(4) -0.003(2) -0.004(3) -0.015(2)
C11 0.076(3) 0.062(3) 0.060(3) 0.007(2) -0.017(2) -0.015(2)
C51 0.116(5) 0.099(4) 0.078(3) -0.030(3) 0.024(3) 0.012(4)
C22 0.037(2) 0.055(2) 0.081(3) 0.005(2) -0.0052(18) -0.0032(17)
C13 0.0446(19) 0.0271(16) 0.061(2) -0.0045(14) 0.0009(16) -0.0011(14)
C33 0.104(4) 0.093(4) 0.057(3) -0.004(3) 0.023(3) -0.031(3)
O34 0.097(3) 0.121(4) 0.212(6) -0.080(4) 0.014(4) -0.016(3)
C41 0.096(4) 0.094(4) 0.088(4) 0.022(3) -0.032(3) 0.002(3)
C12 0.047(2) 0.0393(19) 0.070(2) 0.0003(17) -0.0001(18) -0.0082(16)
Cl1 0.242(4) 0.160(3) 0.212(3) -0.020(2) 0.023(3) -0.039(3)
C52 0.055(3) 0.050(3) 0.113(4) 0.003(2) 0.002(2) 0.0149(19)
C34 0.0424(19) 0.043(2) 0.071(3) 0.0033(18) 0.0019(18) 0.0043(16)
Cl2 0.236(4) 0.287(5) 0.229(4) 0.065(4) -0.043(3) -0.072(4)
C1S 0.304(16) 0.236(15) 0.112(7) 0.059(8) 0.021(10) 0.046(13)
F1 0.115(13) 0.15(2) 0.09(2) 0.029(14) -0.059(11) 0.019(11)
C133 0.035(7) 0.043(4) 0.070(3) 0.004(3) -0.002(4) -0.025(4)
C123 0.074(13) 0.065(12) 0.076(12) 0.000(10) -0.021(11) 0.001(11)
C113 0.075(11) 0.089(12) 0.073(13) 0.022(10) -0.040(10) 0.012(10)
C103 0.112(18) 0.097(15) 0.087(14) -0.033(13) -0.029(14) -0.007(15)
C93 0.100(14) 0.083(13) 0.083(14) -0.056(12) -0.046(13) 0.016(13)
C83 0.043(4) 0.036(5) 0.051(4) 0.011(3) 0.006(4) -0.029(4)
F3 0.18(2) 0.17(2) 0.13(3) -0.003(19) -0.084(18) 0.046(18)
C85 0.043(4) 0.036(5) 0.051(4) 0.011(3) 0.006(4) -0.029(4)
C95 0.103(18) 0.098(18) 0.12(2) -0.005(17) -0.050(16) 0.007(15)
C105 0.104(18) 0.129(18) 0.086(15) -0.013(14) -0.050(14) -0.033(14)
C115 0.089(14) 0.107(15) 0.057(14) 0.015(11) -0.041(12) 0.000(12)
C125 0.065(14) 0.067(14) 0.085(16) 0.006(13) -0.038(13) 0.017(12)
C135 0.035(7) 0.043(4) 0.070(3) 0.004(3) -0.002(4) -0.025(4)
F2 0.17(2) 0.133(16) 0.08(2) 0.024(14) -0.082(16) 0.032(16)
C86 0.043(4) 0.036(5) 0.051(4) 0.011(3) 0.006(4) -0.029(4)
C136 0.035(7) 0.043(4) 0.070(3) 0.004(3) -0.002(4) -0.025(4)
C126 0.08(2) 0.073(19) 0.09(2) 0.000(19) -0.029(19) -0.003(19)
C116 0.10(2) 0.097(18) 0.069(18) 0.014(15) -0.003(15) -0.006(17)
C106 0.093(17) 0.105(19) 0.081(16) 0.005(15) -0.057(15) -0.002(17)
C96 0.077(14) 0.076(13) 0.063(12) 0.005(10) -0.024(11) -0.022(11)

loop_
_atom_type_symbol
_atom_type_description
_atom_type_scat_dispersion_real
_atom_type_scat_dispersion_imag
_atom_type_scat_source
C C 0.0033 0.0016 'International Tables Vol C Tables 4.2.6.8 and 6.1.1.4'
H H 0.0000 0.0000 'International Tables Vol C Tables 4.2.6.8 and 6.1.1.4'
N N 0.0061 0.0033 'International Tables Vol C Tables 4.2.6.8 and 6.1.1.4'
O O 0.0106 0.0060 'International Tables Vol C Tables 4.2.6.8 and 6.1.1.4'
F F 0.0171 0.0103 'International Tables Vol C Tables 4.2.6.8 and 6.1.1.4'
S S 0.1246 0.1234 'International Tables Vol C Tables 4.2.6.8 and 6.1.1.4'
Ag Ag -0.8971 1.1015 'International Tables Vol C Tables 4.2.6.8 and 6.1.1.4'
Cl Cl 0.1484 0.1585 'International Tables Vol C Tables 4.2.6.8 and 6.1.1.4'

loop_
_geom_angle_atom_site_label_1
_geom_angle_atom_site_label_2
_geom_angle_atom_site_label_3
_geom_angle
_geom_angle_site_symmetry_3
N22 Ag N21 83.84(11) .
N22 Ag O14 133.08(14) .
N21 Ag O14 98.48(17) .
N22 Ag S13 128.06(8) 7_765
N21 Ag S13 120.86(8) 7_765
O14 Ag S13 90.87(11) 7_765
O34 S14 O14 112.5(3) .
O34 S14 O24 120.1(4) .
O14 S14 O24 113.6(3) .
O34 S14 C14 100.6(3) .
O14 S14 C14 104.4(3) .
O24 S14 C14 102.7(3) .
C83 S13 C73 104.5(8) .
C83 S13 C85 10.8(8) .
C73 S13 C85 102.4(9) .
C83 S13 C86 14.4(10) .
C73 S13 C86 104.5(11) .
C85 S13 C86 4.4(12) .
C83 S13 Ag 111.7(5) 7_755
C73 S13 Ag 111.73(13) 7_755
C85 S13 Ag 103.4(6) 7_755
C86 S13 Ag 99.0(8) 7_755
C34 N12 N22 111.1(3) .
C34 N12 C13 128.8(3) .
N22 N12 C13 120.1(3) .
C12 N22 N12 104.6(3) .
C12 N22 Ag 132.9(2) .
N12 N22 Ag 122.4(2) .
C31 N11 N21 112.2(3) .
C31 N11 C13 127.6(4) .
N21 N11 C13 120.2(3) .
C33 C43 C53 120.9(4) .
C33 C43 H43 119.5 .
C53 C43 H43 119.5 .
C53 C63 C73 117.8(3) .
C53 C63 C13 121.1(3) .
C73 C63 C13 120.9(3) .
C31 C21 C11 107.7(4) .
C31 C21 H21 126.1 .
C11 C21 H21 126.1 .
C63 C53 C43 121.0(4) .
C63 C53 H53 119.5 .
C43 C53 H53 119.5 .
C11 N21 N11 105.7(3) .
C11 N21 Ag 124.8(3) .
N11 N21 Ag 116.2(2) .
N11 C31 C21 104.9(4) .
N11 C31 C51 123.1(5) .
C21 C31 C51 132.0(5) .
S14 O14 Ag 132.4(3) .
C73 C23 C33 121.3(4) .
C73 C23 H23 119.4 .
C33 C23 H23 119.4 .
C23 C73 C63 120.2(4) .
C23 C73 S13 119.4(3) .
C63 C73 S13 120.3(3) .
F14 C14 F34 107.1(6) .
F14 C14 F24 107.7(6) .
F34 C14 F24 105.4(6) .
F14 C14 S14 113.6(5) .
F34 C14 S14 112.0(4) .
F24 C14 S14 110.6(5) .
C12 C42 H42A 109.5 .
C12 C42 H42B 109.5 .
H42A C42 H42B 109.5 .
C12 C42 H42C 109.5 .
H42A C42 H42C 109.5 .
H42B C42 H42C 109.5 .
N21 C11 C21 109.5(4) .
N21 C11 C41 119.4(5) .
C21 C11 C41 131.1(5) .
C31 C51 H51A 109.5 .
C31 C51 H51B 109.5 .
H51A C51 H51B 109.5 .
C31 C51 H51C 109.5 .
H51A C51 H51C 109.5 .
H51B C51 H51C 109.5 .
C34 C22 C12 106.6(3) .
C34 C22 H22 126.7 .
C12 C22 H22 126.7 .
N11 C13 N12 110.1(3) .
N11 C13 C63 113.6(3) .
N12 C13 C63 112.6(3) .
N11 C13 H13 106.7 .
N12 C13 H13 106.7 .
C63 C13 H13 106.7 .
C43 C33 C23 118.7(4) .
C43 C33 H33 120.6 .
C23 C33 H33 120.6 .
C11 C41 H41A 109.5 .
C11 C41 H41B 109.5 .
H41A C41 H41B 109.5 .
C11 C41 H41C 109.5 .
H41A C41 H41C 109.5 .
H41B C41 H41C 109.5 .
N22 C12 C22 111.1(3) .
N22 C12 C42 119.8(4) .
C22 C12 C42 129.0(4) .
C34 C52 H52A 109.5 .
C34 C52 H52B 109.5 .
H52A C52 H52B 109.5 .
C34 C52 H52C 109.5 .
H52A C52 H52C 109.5 .
H52B C52 H52C 109.5 .
N12 C34 C22 106.5(3) .
N12 C34 C52 123.5(4) .
C22 C34 C52 130.0(4) .
Cl2 C1S Cl1 114.9(7) .
Cl2 C1S H1S1 108.5 .
Cl1 C1S H1S1 108.5 .
Cl2 C1S H1S2 108.5 .
Cl1 C1S H1S2 108.5 .
H1S1 C1S H1S2 107.5 .
C123 C133 C83 120.0 .
C123 C133 H133 120.0 .
C83 C133 H133 120.0 .
C133 C123 C113 120.0 .
C133 C123 H123 120.0 .
C113 C123 H123 120.0 .
F1 C113 C123 121.5(18) .
F1 C113 C103 118.5(18) .
C123 C113 C103 120.0 .
C113 C103 C93 120.0 .
C113 C103 H103 120.0 .
C93 C103 H103 120.0 .
C83 C93 C103 120.0 .
C83 C93 H93 120.0 .
C103 C93 H93 120.0 .
C93 C83 C133 120.0 .
C93 C83 S13 116.4(14) .
C133 C83 S13 120.0(14) .
C95 C85 C135 120.0 .
C95 C85 S13 107.1(14) .
C135 C85 S13 132.0(14) .
C105 C95 C85 120.0 .
C105 C95 H95 120.0 .
C85 C95 H95 120.0 .
C95 C105 C115 120.0 .
C95 C105 H105 120.0 .
C115 C105 H105 120.0 .
F3 C115 C125 118.1(17) .
F3 C115 C105 121.7(17) .
C125 C115 C105 120.0 .
C115 C125 C135 120.0 .
C115 C125 H125 120.0 .
C135 C125 H125 120.0 .
C125 C135 C85 120.0 .
C125 C135 H135 120.0 .
C85 C135 H135 120.0 .
C136 C86 C96 120.0 .
C136 C86 S13 121.4(17) .
C96 C86 S13 117.8(18) .
C86 C136 C126 120.0 .
C86 C136 H136 120.0 .
C126 C136 H136 120.0 .
C116 C126 C136 120.0 .
C116 C126 H126 120.0 .
C136 C126 H126 120.0 .
F2 C116 C106 118.3(18) .
F2 C116 C126 121.4(18) .
C106 C116 C126 120.0 .
C116 C106 C96 120.0 .
C116 C106 H106 120.0 .
C96 C106 H106 120.0 .
C106 C96 C86 120.0 .
C106 C96 H96 120.0 .
C86 C96 H96 120.0 .

loop_
_geom_bond_atom_site_label_1
_geom_bond_atom_site_label_2
_geom_bond_distance
_geom_bond_site_symmetry_2
Ag N22 2.283(3) .
Ag N21 2.345(3) .
Ag O14 2.398(4) .
Ag S13 2.5264(10) 7_765
S14 O34 1.411(5) .
S14 O14 1.414(4) .
S14 O24 1.415(4) .
S14 C14 1.800(7) .
S13 C83 1.759(13) .
S13 C73 1.782(4) .
S13 C85 1.786(13) .
S13 C86 1.820(14) .
S13 Ag 2.5264(10) 7_755
N12 C34 1.350(5) .
N12 N22 1.379(4) .
N12 C13 1.459(4) .
N22 C12 1.331(5) .
N11 C31 1.355(5) .
N11 N21 1.361(4) .
N11 C13 1.446(5) .
F34 C14 1.301(7) .
C43 C33 1.366(7) .
C43 C53 1.386(6) .
C43 H43 0.9300 .
F24 C14 1.337(8) .
C63 C53 1.384(5) .
C63 C73 1.402(5) .
C63 C13 1.520(5) .
C21 C31 1.373(7) .
C21 C11 1.392(7) .
C21 H21 0.9300 .
C53 H53 0.9300 .
N21 C11 1.332(5) .
C31 C51 1.483(7) .
F14 C14 1.296(7) .
C23 C73 1.378(6) .
C23 C33 1.382(7) .
C23 H23 0.9300 .
C42 C12 1.502(5) .
C42 H42A 0.9600 .
C42 H42B 0.9600 .
C42 H42C 0.9600 .
C11 C41 1.501(7) .
C51 H51A 0.9600 .
C51 H51B 0.9600 .
C51 H51C 0.9600 .
C22 C34 1.367(6) .
C22 C12 1.377(6) .
C22 H22 0.9300 .
C13 H13 0.9800 .
C33 H33 0.9300 .
C41 H41A 0.9600 .
C41 H41B 0.9600 .
C41 H41C 0.9600 .
Cl1 C1S 1.821(17) .
C52 C34 1.497(6) .
C52 H52A 0.9600 .
C52 H52B 0.9600 .
C52 H52C 0.9600 .
Cl2 C1S 1.587(13) .
C1S H1S1 0.9700 .
C1S H1S2 0.9700 .
F1 C113 1.35(2) .
C133 C123 1.3900 .
C133 C83 1.3900 .
C133 H133 0.9300 .
C123 C113 1.3900 .
C123 H123 0.9300 .
C113 C103 1.3900 .
C103 C93 1.3900 .
C103 H103 0.9300 .
C93 C83 1.3900 .
C93 H93 0.9300 .
F3 C115 1.38(3) .
C85 C95 1.3900 .
C85 C135 1.3900 .
C95 C105 1.3900 .
C95 H95 0.9300 .
C105 C115 1.3900 .
C105 H105 0.9300 .
C115 C125 1.3900 .
C125 C135 1.3900 .
C125 H125 0.9300 .
C135 H135 0.9300 .
F2 C116 1.36(2) .
C86 C136 1.3900 .
C86 C96 1.3900 .
C136 C126 1.3900 .
C136 H136 0.9300 .
C126 C116 1.3900 .
C126 H126 0.9300 .
C116 C106 1.3900 .
C106 C96 1.3900 .
C106 H106 0.9300 .
C96 H96 0.9300 .
